data_1540440
loop_
_publ_author_name
'Doyle, Lauren E.'
'Piers, Warren E.'
'Borau-Garcia, Javier'
'Sgro, Michael J.'
'Spasyuk, Denis M.'

_publ_section_title
;
 Mechanistic studies on the addition of hydrogen to iridaepoxide complexes
 with subsequent elimination of water
;
_journal_issue 2
_journal_name_full 'Chem. Sci.'
_journal_page_first 921
_journal_paper_doi 10.1039/C5SC03575A
_journal_volume 7
_journal_year 2016
_chemical_formula_moiety 'C30 H38 Cl F3 Ir O4 P2 S3, C O3 S, 3(F)'
_chemical_formula_sum 'C31 H38 Cl F6 Ir O7 P2 S4'
_chemical_formula_weight 1054.44
_chemical_name_systematic
;
 ?
;
_space_group_crystal_system monoclinic
_space_group_IT_number 15
_space_group_name_Hall '-C 2yc'
_space_group_name_H-M_alt 'C 1 2/c 1'
_symmetry_space_group_name_Hall '-C 2yc'
_symmetry_space_group_name_H-M 'C 1 2/c 1'
_atom_sites_solution_hydrogens mixed
_audit_creation_method SHELXL-2013
_audit_update_record
;
2015-09-08 deposited with the CCDC.
2015-10-27 downloaded from the CCDC.
;
_cell_angle_alpha 90
_cell_angle_beta 112.8740(10)
_cell_angle_gamma 90
_cell_formula_units_Z 8
_cell_length_a 27.4764(5)
_cell_length_b 20.4688(4)
_cell_length_c 18.4422(4)
_cell_measurement_temperature 173(2)
_cell_volume 9556.4(3)
_computing_cell_refinement 'Bruker SAINT'
_computing_data_collection 'Bruker APEX2'
_computing_data_reduction 'Bruker SAINT'
_computing_molecular_graphics 'Bruker SHELXTL'
_computing_publication_material 'LinXTL v.  5.3.7'
_computing_structure_refinement 'SHELXL-97 (Sheldrick, 2008)'
_computing_structure_solution 'SHELXS-97 (Sheldrick, 2008)'
_diffrn_ambient_temperature 173(2)
_diffrn_measured_fraction_theta_full 0.983
_diffrn_measured_fraction_theta_max 0.982
_diffrn_measurement_device_type 'Bruker APEX-II CCD'
_diffrn_measurement_method '\f and \w scans'
_diffrn_radiation_type CuK\a
_diffrn_radiation_wavelength 1.54178
_diffrn_reflns_av_R_equivalents 0.0398
_diffrn_reflns_av_unetI/netI 0.0315
_diffrn_reflns_laue_measured_fraction_full 0.983
_diffrn_reflns_laue_measured_fraction_max 0.982
_diffrn_reflns_limit_h_max 32
_diffrn_reflns_limit_h_min -33
_diffrn_reflns_limit_k_max 24
_diffrn_reflns_limit_k_min -23
_diffrn_reflns_limit_l_max 21
_diffrn_reflns_limit_l_min -22
_diffrn_reflns_number 33628
_diffrn_reflns_point_group_measured_fraction_full 0.983
_diffrn_reflns_point_group_measured_fraction_max 0.982
_diffrn_reflns_theta_full 67.679
_diffrn_reflns_theta_max 68.419
_diffrn_reflns_theta_min 3.308
_exptl_absorpt_coefficient_mu 8.724
_exptl_absorpt_correction_T_max 0.7531
_exptl_absorpt_correction_T_min 0.4746
_exptl_absorpt_correction_type multi-scan
_exptl_absorpt_process_details 'Sadabs (Sheldrick, 1996)'
_exptl_crystal_colour Purple
_exptl_crystal_density_diffrn 1.466
_exptl_crystal_density_method 'not measured'
_exptl_crystal_description needles
_exptl_crystal_F_000 4176
_exptl_crystal_size_max 0.18
_exptl_crystal_size_mid 0.09
_exptl_crystal_size_min 0.09
_platon_squeeze_details
;PROBLEM: VERY LARGE Solvent Accessible VOID(S) in Structure   ! 
RESPONSE: During the 
refinement of the structure, electron density peaks were located 
that were believed to be highly disordered 
solvent molecules (possibly methylene chloride). Attempts 
made to model the solvent molecule were not successful. 
The SQUEEZE option in PLATON (Spek, 2009) indicated there was a 
large solvent cavity 2593.8 Ang^3. In the final cycles of refinement, 
this contribution (681) to the 
electron density was removed from the observed data. The 
density, the F(000) value, the molecular weight and the formula are 
given without taking into account the results obtained with the 
SQUEEZE option PLATON (Spek, 2009). Similar treatments of disordered 
solvent molecules were carried out by St\"ahler et al. (2001), 
Cox et al. (2003), Mohamed et al. (2003) and Athimoolam et al. (2005). 
References: 
  
Spek, A. L. (2009). Acta Cryst. D65, 148--155.
  
Athimoolam, S., Kumar, J., Ramakrishnan, V. & Rajaram, R.K. (2005). 
Acta Cryst. E61, m2014-m2017. 
  
Cox, J.P., Kumarasammy, Y., Nahar, L., Sarkar D.S. & Shoeb, M. 
(2003). Acta Cryst. E59, o975-o977. 
  
Mohamed, A.A., Krause Bauer, A.J., Bruce, E.A. & Bruce M.R.M. 
(2003). Acta Cryst. C59, m84-m86. 
  
Stahler, R., Nather, C. & Bensch, W. (2001). Acta Cryst. 
C57, 26-27.
;
_refine_diff_density_max 0.982
_refine_diff_density_min -0.870
_refine_diff_density_rms 0.106
_refine_ls_extinction_method none
_refine_ls_goodness_of_fit_ref 1.037
_refine_ls_hydrogen_treatment constr
_refine_ls_matrix_type full
_refine_ls_number_parameters 525
_refine_ls_number_reflns 8633
_refine_ls_number_restraints 150
_refine_ls_restrained_S_all 1.070
_refine_ls_R_factor_all 0.0437
_refine_ls_R_factor_gt 0.0391
_refine_ls_shift/su_max 0.001
_refine_ls_shift/su_mean 0.000
_refine_ls_structure_factor_coef Fsqd
_refine_ls_weighting_details 'w=1/[\s^2^(Fo^2^)+(0.0637P)^2^+27.0634P] where P=(Fo^2^+2Fc^2^)/3'
_refine_ls_weighting_scheme calc
_refine_ls_wR_factor_gt 0.1051
_refine_ls_wR_factor_ref 0.1089
_reflns_Friedel_coverage 0.000
_reflns_number_gt 7652
_reflns_number_total 8633
_reflns_threshold_expression 'I > 2\s(I)'
_cod_data_source_file c5sc03575a2.cif
_cod_data_source_block 8
_cod_depositor_comments 'Adding full bibliography for 1540435--1540440.cif.'
_cod_database_code 1540440
_shelx_space_group_comment
;
The symmetry employed for this shelxl refinement is uniquely defined
by the following loop, which should always be used as a source of
symmetry information in preference to the above space-group names.
They are only intended as comments.
;
_shelxl_version_number 2013-4

loop_
_space_group_symop_operation_xyz
'x, y, z'
'-x, y, -z+1/2'
'x+1/2, y+1/2, z'
'-x+1/2, y+1/2, -z+1/2'
'-x, -y, -z'
'x, -y, z-1/2'
'-x+1/2, -y+1/2, -z'
'x+1/2, -y+1/2, z-1/2'

loop_
_atom_site_label
_atom_site_type_symbol
_atom_site_fract_x
_atom_site_fract_y
_atom_site_fract_z
_atom_site_U_iso_or_equiv
_atom_site_adp_type
_atom_site_occupancy
_atom_site_site_symmetry_order
_atom_site_calc_flag
_atom_site_refinement_flags_posn
_atom_site_refinement_flags_adp
_atom_site_refinement_flags_occupancy
_atom_site_disorder_assembly
_atom_site_disorder_group
Ir1 Ir 0.88929(2) 0.17338(2) 0.52431(2) 0.03709(8) Uani 1 1 d . . . . .
Cl1 Cl 0.96445(5) 0.16550(7) 0.63928(7) 0.0545(3) Uani 1 1 d . . . . .
S1 S 0.99083(4) 0.11758(6) 0.38497(7) 0.0440(3) Uani 1 1 d . . . . .
S2 S 0.93689(4) -0.00196(6) 0.40749(7) 0.0431(2) Uani 1 1 d . . . . .
S3 S 0.81058(4) 0.24699(6) 0.61238(7) 0.0436(3) Uani 1 1 d . . . . .
P1 P 0.92572(5) 0.26522(6) 0.48591(8) 0.0469(3) Uani 1 1 d . . . . .
P2 P 0.85653(4) 0.07258(6) 0.54896(7) 0.0396(2) Uani 1 1 d . . . . .
F1 F 0.8144(2) 0.2894(3) 0.7464(3) 0.125(2) Uani 1 1 d . U . . .
F2 F 0.87082(18) 0.33432(19) 0.7103(2) 0.0770(11) Uani 1 1 d . U . . .
F3 F 0.8836(2) 0.2362(2) 0.7528(2) 0.1058(16) Uani 1 1 d . U . . .
O1 O 0.81991(12) 0.18884(16) 0.42439(19) 0.0421(7) Uani 1 1 d . . . . .
H1 H 0.8202 0.1697 0.3804 0.063 Uiso 1 1 d R U . . .
H2 H 0.7892 0.1912 0.4243 0.063 Uiso 1 1 d R U . . .
O2 O 0.85255(14) 0.23814(18) 0.5833(2) 0.0513(8) Uani 1 1 d . . . . .
O3 O 0.78594(15) 0.1885(2) 0.6225(2) 0.0578(9) Uani 1 1 d . . . . .
O4 O 0.77609(14) 0.29999(19) 0.5737(2) 0.0534(9) Uani 1 1 d . . . . .
C1 C 0.92236(16) 0.1216(2) 0.4665(2) 0.0363(9) Uani 1 1 d . . . . .
C2 C 0.95574(17) 0.1553(2) 0.4349(3) 0.0406(10) Uani 1 1 d . . . . .
C3 C 0.96409(18) 0.2222(3) 0.4403(3) 0.0454(11) Uani 1 1 d . . . . .
C4 C 0.9997(2) 0.2437(3) 0.4061(3) 0.0516(12) Uani 1 1 d . . . . .
C5 C 1.0192(3) 0.3062(3) 0.4028(5) 0.0751(19) Uani 1 1 d . . . . .
H5B H 1.0083 0.3423 0.4252 0.090 Uiso 1 1 calc R U . . .
C6 C 1.0541(3) 0.3153(4) 0.3671(5) 0.084(2) Uani 1 1 d . . . . .
H6B H 1.0675 0.3577 0.3653 0.101 Uiso 1 1 calc R U . . .
C7 C 1.0703(3) 0.2623(4) 0.3331(5) 0.079(2) Uani 1 1 d . . . . .
H7B H 1.0935 0.2700 0.3071 0.094 Uiso 1 1 calc R U . . .
C8 C 1.0532(2) 0.1999(3) 0.3369(3) 0.0557(13) Uani 1 1 d . . . . .
H8A H 1.0653 0.1640 0.3158 0.067 Uiso 1 1 calc R U . . .
C9 C 1.0173(2) 0.1913(3) 0.3727(3) 0.0487(11) Uani 1 1 d . . . . .
C10 C 0.91238(17) 0.0522(2) 0.4585(3) 0.0391(9) Uani 1 1 d . . . . .
C11 C 0.88212(18) 0.0205(2) 0.4918(3) 0.0406(10) Uani 1 1 d . . . . .
C12 C 0.87754(19) -0.0481(2) 0.4778(3) 0.0437(10) Uani 1 1 d . . . . .
C13 C 0.8511(2) -0.0959(3) 0.5027(3) 0.0565(13) Uani 1 1 d . . . . .
H13A H 0.8327 -0.0845 0.5351 0.068 Uiso 1 1 calc R U . . .
C14 C 0.8521(3) -0.1593(3) 0.4798(4) 0.0591(14) Uani 1 1 d . . . . .
H14A H 0.8336 -0.1917 0.4958 0.071 Uiso 1 1 calc R U . . .
C15 C 0.8799(3) -0.1773(3) 0.4333(3) 0.0569(13) Uani 1 1 d . . . . .
H15A H 0.8798 -0.2218 0.4184 0.068 Uiso 1 1 calc R U . . .
C16 C 0.9070(2) -0.1323(2) 0.4087(3) 0.0489(11) Uani 1 1 d . . . . .
H16A H 0.9261 -0.1447 0.3775 0.059 Uiso 1 1 calc R U . . .
C17 C 0.90568(19) -0.0674(2) 0.4312(3) 0.0436(10) Uani 1 1 d . . . . .
C18 C 0.8751(2) 0.3124(3) 0.4035(4) 0.0572(13) Uani 1 1 d . . . . .
H18A H 0.8508 0.2792 0.3678 0.069 Uiso 1 1 calc R U . . .
C19 C 0.8954(3) 0.3528(4) 0.3531(5) 0.0787(19) Uani 1 1 d . . . . .
H19A H 0.8656 0.3718 0.3095 0.118 Uiso 1 1 calc R U . . .
H19B H 0.9160 0.3250 0.3322 0.118 Uiso 1 1 calc R U . . .
H19C H 0.9180 0.3878 0.3849 0.118 Uiso 1 1 calc R U . . .
C20 C 0.8414(3) 0.3537(3) 0.4363(4) 0.0700(17) Uani 1 1 d . . . . .
H20A H 0.8123 0.3741 0.3926 0.105 Uiso 1 1 calc R U . . .
H20B H 0.8634 0.3878 0.4710 0.105 Uiso 1 1 calc R U . . .
H20C H 0.8270 0.3256 0.4661 0.105 Uiso 1 1 calc R U . . .
C21 C 0.9678(3) 0.3267(3) 0.5549(4) 0.0650(16) Uani 1 1 d . . . . .
H21A H 0.9673 0.3673 0.5245 0.078 Uiso 1 1 calc R U . . .
C22 C 1.0254(3) 0.3044(4) 0.5958(5) 0.084(2) Uani 1 1 d . . . . .
H22A H 1.0452 0.3366 0.6356 0.126 Uiso 1 1 calc R U . . .
H22B H 1.0413 0.3002 0.5567 0.126 Uiso 1 1 calc R U . . .
H22C H 1.0265 0.2620 0.6211 0.126 Uiso 1 1 calc R U . . .
C23 C 0.9466(3) 0.3436(4) 0.6181(4) 0.079(2) Uani 1 1 d . . . . .
H23A H 0.9701 0.3754 0.6549 0.118 Uiso 1 1 calc R U . . .
H23B H 0.9450 0.3039 0.6467 0.118 Uiso 1 1 calc R U . . .
H23C H 0.9111 0.3623 0.5931 0.118 Uiso 1 1 calc R U . . .
C24 C 0.78337(19) 0.0662(3) 0.5055(3) 0.0493(12) Uani 1 1 d . . . . .
H24A H 0.7698 0.1115 0.5052 0.059 Uiso 1 1 calc R U . . .
C25 C 0.7622(2) 0.0444(3) 0.4200(3) 0.0618(14) Uani 1 1 d . . . . .
H25A H 0.7246 0.0551 0.3948 0.093 Uiso 1 1 calc R U . . .
H25B H 0.7670 -0.0029 0.4175 0.093 Uiso 1 1 calc R U . . .
H25C H 0.7815 0.0669 0.3925 0.093 Uiso 1 1 calc R U . . .
C26 C 0.7584(2) 0.0242(3) 0.5514(4) 0.0645(15) Uani 1 1 d . . . . .
H26A H 0.7199 0.0292 0.5279 0.097 Uiso 1 1 calc R U . . .
H26B H 0.7718 0.0385 0.6064 0.097 Uiso 1 1 calc R U . . .
H26C H 0.7676 -0.0218 0.5490 0.097 Uiso 1 1 calc R U . . .
C27 C 0.8801(2) 0.0332(3) 0.6471(3) 0.0537(13) Uani 1 1 d . . . . .
H27A H 0.8559 -0.0043 0.6431 0.064 Uiso 1 1 calc R U . . .
C28 C 0.9363(3) 0.0050(3) 0.6739(3) 0.0668(16) Uani 1 1 d . . . . .
H28A H 0.9455 -0.0170 0.7246 0.100 Uiso 1 1 calc R U . . .
H28B H 0.9614 0.0406 0.6793 0.100 Uiso 1 1 calc R U . . .
H28C H 0.9378 -0.0264 0.6347 0.100 Uiso 1 1 calc R U . . .
C29 C 0.8760(3) 0.0796(3) 0.7088(3) 0.0656(17) Uani 1 1 d . . . . .
H29A H 0.8805 0.0550 0.7566 0.098 Uiso 1 1 calc R U . . .
H29B H 0.8412 0.1006 0.6884 0.098 Uiso 1 1 calc R U . . .
H29C H 0.9035 0.1130 0.7211 0.098 Uiso 1 1 calc R U . . .
C30 C 0.8468(3) 0.2789(4) 0.7111(3) 0.0660(16) Uani 1 1 d . . . . .
S4 S 0.67033(6) 0.34882(8) 0.76328(9) 0.0609(3) Uani 1 1 d D . . . .
O5 O 0.6904(2) 0.3698(2) 0.7053(3) 0.0769(13) Uani 1 1 d . U . . .
O7 O 0.6308(2) 0.2998(3) 0.7343(3) 0.0853(14) Uani 1 1 d . U . . .
C31A C 0.7226(5) 0.3052(7) 0.8354(7) 0.104(4) Uani 0.77(3) 1 d D U P A 1
C31B C 0.7271(11) 0.3343(12) 0.8381(19) 0.100(5) Uani 0.23(3) 1 d D U P A 2
F6A F 0.7360(3) 0.2534(5) 0.8026(5) 0.131(3) Uani 0.693(8) 1 d D U P A 1
F5A F 0.7624(4) 0.3543(7) 0.8642(6) 0.150(3) Uani 0.693(8) 1 d D U P A 1
F4A F 0.7092(5) 0.2853(6) 0.8953(6) 0.134(3) Uani 0.693(8) 1 d D U P A 1
F4B F 0.7221(11) 0.3281(13) 0.9064(11) 0.138(3) Uani 0.307(8) 1 d D U P A 2
F5B F 0.7719(6) 0.3020(13) 0.8588(11) 0.114(3) Uani 0.307(8) 1 d D U P A 2
F6B F 0.7088(11) 0.2532(11) 0.8693(15) 0.141(4) Uani 0.307(8) 1 d D U P A 2
O6A O 0.6477(9) 0.3989(9) 0.7976(13) 0.088(4) Uani 0.57(3) 1 d . U P A 1
O6B O 0.6743(13) 0.3938(14) 0.8198(16) 0.097(5) Uani 0.43(3) 1 d . U P A 2

loop_
_atom_site_aniso_label
_atom_site_aniso_U_11
_atom_site_aniso_U_22
_atom_site_aniso_U_33
_atom_site_aniso_U_23
_atom_site_aniso_U_13
_atom_site_aniso_U_12
Ir1 0.03191(12) 0.04434(13) 0.03936(13) -0.00005(7) 0.01859(9) 0.00976(7)
Cl1 0.0380(6) 0.0763(8) 0.0447(6) -0.0068(5) 0.0112(5) 0.0129(5)
S1 0.0406(5) 0.0517(6) 0.0491(6) -0.0029(5) 0.0277(5) 0.0074(5)
S2 0.0435(6) 0.0475(6) 0.0448(6) -0.0073(5) 0.0243(5) 0.0044(5)
S3 0.0403(6) 0.0532(6) 0.0421(6) 0.0060(5) 0.0212(5) 0.0172(5)
P1 0.0444(6) 0.0445(6) 0.0626(8) -0.0084(5) 0.0326(6) 0.0022(5)
P2 0.0385(6) 0.0462(6) 0.0405(6) 0.0079(5) 0.0222(5) 0.0149(5)
F1 0.134(4) 0.188(5) 0.090(3) -0.047(3) 0.084(3) -0.023(4)
F2 0.088(3) 0.076(2) 0.064(2) -0.0180(17) 0.027(2) 0.001(2)
F3 0.122(4) 0.091(3) 0.061(2) 0.009(2) -0.011(2) 0.018(3)
O1 0.0325(15) 0.0521(18) 0.0426(17) 0.0071(14) 0.0154(13) 0.0128(14)
O2 0.0462(18) 0.056(2) 0.059(2) -0.0079(16) 0.0286(16) 0.0112(16)
O3 0.054(2) 0.062(2) 0.061(2) 0.0111(18) 0.0267(18) 0.0110(18)
O4 0.0434(18) 0.056(2) 0.064(2) 0.0103(17) 0.0242(16) 0.0183(16)
C1 0.032(2) 0.046(2) 0.033(2) -0.0030(17) 0.0145(17) 0.0132(18)
C2 0.031(2) 0.052(3) 0.039(2) -0.0048(19) 0.0149(18) 0.0079(19)
C3 0.037(2) 0.054(3) 0.051(3) -0.008(2) 0.024(2) 0.002(2)
C4 0.043(3) 0.056(3) 0.062(3) -0.008(2) 0.028(2) -0.001(2)
C5 0.080(4) 0.062(3) 0.109(5) -0.020(4) 0.066(4) -0.010(3)
C6 0.089(5) 0.067(4) 0.131(7) -0.013(4) 0.080(5) -0.018(4)
C7 0.069(4) 0.089(5) 0.106(5) -0.010(4) 0.065(4) -0.012(4)
C8 0.048(3) 0.063(3) 0.066(3) -0.005(3) 0.032(3) 0.003(3)
C9 0.040(2) 0.062(3) 0.051(3) -0.006(2) 0.025(2) -0.002(2)
C10 0.032(2) 0.049(2) 0.035(2) -0.0046(18) 0.0124(17) 0.0120(19)
C11 0.039(2) 0.047(2) 0.037(2) 0.0031(19) 0.0172(18) 0.015(2)
C12 0.048(3) 0.044(2) 0.043(2) 0.0052(19) 0.021(2) 0.011(2)
C13 0.058(3) 0.056(3) 0.064(3) 0.006(2) 0.033(3) 0.011(3)
C14 0.074(4) 0.048(3) 0.067(4) 0.006(3) 0.040(3) 0.002(3)
C15 0.072(4) 0.047(3) 0.055(3) 0.002(2) 0.028(3) 0.007(3)
C16 0.055(3) 0.047(3) 0.048(3) 0.000(2) 0.024(2) 0.013(2)
C17 0.042(2) 0.048(3) 0.040(2) -0.0017(19) 0.0150(19) 0.006(2)
C18 0.057(3) 0.051(3) 0.072(4) 0.003(3) 0.034(3) 0.007(3)
C19 0.088(5) 0.066(4) 0.093(5) 0.008(4) 0.049(4) 0.003(4)
C20 0.067(4) 0.059(3) 0.096(5) 0.006(3) 0.045(4) 0.017(3)
C21 0.058(3) 0.063(4) 0.083(4) -0.022(3) 0.037(3) -0.006(3)
C22 0.055(4) 0.099(5) 0.090(5) -0.041(4) 0.019(3) -0.004(4)
C23 0.081(5) 0.082(4) 0.084(5) -0.038(4) 0.044(4) -0.012(4)
C24 0.042(2) 0.051(3) 0.063(3) 0.015(2) 0.028(2) 0.015(2)
C25 0.050(3) 0.069(4) 0.063(3) 0.011(3) 0.018(3) 0.001(3)
C26 0.060(3) 0.061(3) 0.091(4) 0.021(3) 0.049(3) 0.012(3)
C27 0.067(3) 0.057(3) 0.043(3) 0.015(2) 0.028(2) 0.028(3)
C28 0.074(4) 0.070(4) 0.054(3) 0.016(3) 0.022(3) 0.041(3)
C29 0.082(4) 0.078(4) 0.044(3) 0.016(3) 0.034(3) 0.040(3)
C30 0.071(4) 0.080(4) 0.048(3) -0.003(3) 0.024(3) 0.011(3)
S4 0.0750(9) 0.0668(8) 0.0556(8) -0.0086(6) 0.0413(7) 0.0005(7)
O5 0.099(3) 0.083(3) 0.065(3) -0.013(2) 0.049(2) -0.022(3)
O7 0.080(3) 0.104(4) 0.082(3) -0.007(3) 0.043(3) -0.028(3)
C31A 0.105(5) 0.124(6) 0.092(5) 0.017(4) 0.048(4) -0.014(4)
C31B 0.102(7) 0.123(8) 0.089(6) 0.020(7) 0.052(6) -0.020(7)
F6A 0.106(5) 0.168(6) 0.134(5) 0.064(5) 0.063(4) 0.057(4)
F5A 0.103(5) 0.216(7) 0.120(5) 0.020(6) 0.031(4) -0.007(5)
F4A 0.133(5) 0.184(7) 0.102(5) 0.039(5) 0.066(4) 0.009(6)
F4B 0.125(5) 0.170(6) 0.122(5) 0.023(5) 0.050(4) 0.013(5)
F5B 0.084(5) 0.165(7) 0.113(6) 0.038(6) 0.060(5) 0.036(5)
F6B 0.129(5) 0.166(6) 0.129(5) 0.025(5) 0.050(4) 0.018(5)
O6A 0.102(11) 0.089(6) 0.104(11) -0.027(7) 0.072(10) 0.006(9)
O6B 0.109(12) 0.099(7) 0.105(12) -0.031(8) 0.064(12) 0.011(12)

loop_
_atom_type_symbol
_atom_type_description
_atom_type_scat_dispersion_real
_atom_type_scat_dispersion_imag
_atom_type_scat_source
C C 0.0181 0.0091 'International Tables Vol C Tables 4.2.6.8 and 6.1.1.4'
H H 0.0000 0.0000 'International Tables Vol C Tables 4.2.6.8 and 6.1.1.4'
Cl Cl 0.3639 0.7018 'International Tables Vol C Tables 4.2.6.8 and 6.1.1.4'
F F 0.0727 0.0534 'International Tables Vol C Tables 4.2.6.8 and 6.1.1.4'
Ir Ir -4.7710 6.5667 'International Tables Vol C Tables 4.2.6.8 and 6.1.1.4'
O O 0.0492 0.0322 'International Tables Vol C Tables 4.2.6.8 and 6.1.1.4'
P P 0.2955 0.4335 'International Tables Vol C Tables 4.2.6.8 and 6.1.1.4'
S S 0.3331 0.5567 'International Tables Vol C Tables 4.2.6.8 and 6.1.1.4'

loop_
_geom_angle_atom_site_label_1
_geom_angle_atom_site_label_2
_geom_angle_atom_site_label_3
_geom_angle
C1 Ir1 O1 93.37(15)
C1 Ir1 O2 175.41(17)
O1 Ir1 O2 84.75(13)
C1 Ir1 Cl1 91.34(12)
O1 Ir1 Cl1 174.64(10)
O2 Ir1 Cl1 90.36(10)
C1 Ir1 P1 85.84(14)
O1 Ir1 P1 87.87(10)
O2 Ir1 P1 89.90(10)
Cl1 Ir1 P1 89.94(5)
C1 Ir1 P2 85.65(14)
O1 Ir1 P2 90.96(10)
O2 Ir1 P2 98.56(10)
Cl1 Ir1 P2 91.93(5)
P1 Ir1 P2 171.32(4)
C9 S1 C2 91.7(2)
C17 S2 C10 91.3(2)
O3 S3 O4 116.5(2)
O3 S3 O2 115.3(2)
O4 S3 O2 112.0(2)
O3 S3 C30 105.9(3)
O4 S3 C30 103.0(3)
O2 S3 C30 102.0(3)
C3 P1 C21 109.3(3)
C3 P1 C18 104.8(2)
C21 P1 C18 106.0(3)
C3 P1 Ir1 98.22(17)
C21 P1 Ir1 124.2(2)
C18 P1 Ir1 112.61(19)
C11 P2 C27 104.0(2)
C11 P2 C24 107.8(2)
C27 P2 C24 107.5(2)
C11 P2 Ir1 97.95(16)
C27 P2 Ir1 123.5(2)
C24 P2 Ir1 114.07(16)
Ir1 O1 H1 113.7
Ir1 O1 H2 125.2
H1 O1 H2 112.4
S3 O2 Ir1 147.0(2)
C2 C1 C10 123.8(4)
C2 C1 Ir1 117.6(3)
C10 C1 Ir1 118.6(3)
C3 C2 C1 124.0(4)
C3 C2 S1 111.3(3)
C1 C2 S1 124.7(4)
C2 C3 C4 113.4(4)
C2 C3 P1 113.8(3)
C4 C3 P1 132.8(4)
C5 C4 C9 118.3(5)
C5 C4 C3 130.0(5)
C9 C4 C3 111.7(5)
C6 C5 C4 119.8(6)
C6 C5 H5B 120.1
C4 C5 H5B 120.1
C5 C6 C7 120.7(6)
C5 C6 H6B 119.6
C7 C6 H6B 119.6
C8 C7 C6 121.3(5)
C8 C7 H7B 119.3
C6 C7 H7B 119.3
C7 C8 C9 117.5(5)
C7 C8 H8A 121.3
C9 C8 H8A 121.3
C8 C9 C4 122.4(5)
C8 C9 S1 125.7(4)
C4 C9 S1 111.9(4)
C11 C10 C1 122.9(4)
C11 C10 S2 111.5(4)
C1 C10 S2 125.5(3)
C10 C11 C12 114.3(4)
C10 C11 P2 114.7(4)
C12 C11 P2 130.9(4)
C13 C12 C17 118.7(5)
C13 C12 C11 130.6(5)
C17 C12 C11 110.7(4)
C14 C13 C12 119.2(5)
C14 C13 H13A 120.4
C12 C13 H13A 120.4
C13 C14 C15 121.3(5)
C13 C14 H14A 119.4
C15 C14 H14A 119.4
C16 C15 C14 121.5(5)
C16 C15 H15A 119.3
C14 C15 H15A 119.3
C15 C16 C17 117.4(5)
C15 C16 H16A 121.3
C17 C16 H16A 121.3
C16 C17 C12 121.9(5)
C16 C17 S2 125.9(4)
C12 C17 S2 112.2(4)
C19 C18 C20 111.4(5)
C19 C18 P1 116.5(5)
C20 C18 P1 109.5(4)
C19 C18 H18A 106.3
C20 C18 H18A 106.3
P1 C18 H18A 106.3
C18 C19 H19A 109.5
C18 C19 H19B 109.5
H19A C19 H19B 109.5
C18 C19 H19C 109.5
H19A C19 H19C 109.5
H19B C19 H19C 109.5
C18 C20 H20A 109.5
C18 C20 H20B 109.5
H20A C20 H20B 109.5
C18 C20 H20C 109.5
H20A C20 H20C 109.5
H20B C20 H20C 109.5
C22 C21 C23 108.6(6)
C22 C21 P1 112.7(4)
C23 C21 P1 110.8(4)
C22 C21 H21A 108.2
C23 C21 H21A 108.2
P1 C21 H21A 108.2
C21 C22 H22A 109.5
C21 C22 H22B 109.5
H22A C22 H22B 109.5
C21 C22 H22C 109.5
H22A C22 H22C 109.5
H22B C22 H22C 109.5
C21 C23 H23A 109.5
C21 C23 H23B 109.5
H23A C23 H23B 109.5
C21 C23 H23C 109.5
H23A C23 H23C 109.5
H23B C23 H23C 109.5
C25 C24 C26 109.5(5)
C25 C24 P2 112.4(3)
C26 C24 P2 116.1(4)
C25 C24 H24A 106.0
C26 C24 H24A 106.0
P2 C24 H24A 106.0
C24 C25 H25A 109.5
C24 C25 H25B 109.5
H25A C25 H25B 109.5
C24 C25 H25C 109.5
H25A C25 H25C 109.5
H25B C25 H25C 109.5
C24 C26 H26A 109.5
C24 C26 H26B 109.5
H26A C26 H26B 109.5
C24 C26 H26C 109.5
H26A C26 H26C 109.5
H26B C26 H26C 109.5
C29 C27 C28 110.6(5)
C29 C27 P2 111.1(4)
C28 C27 P2 113.8(4)
C29 C27 H27A 107.0
C28 C27 H27A 107.0
P2 C27 H27A 107.0
C27 C28 H28A 109.5
C27 C28 H28B 109.5
H28A C28 H28B 109.5
C27 C28 H28C 109.5
H28A C28 H28C 109.5
H28B C28 H28C 109.5
C27 C29 H29A 109.5
C27 C29 H29B 109.5
H29A C29 H29B 109.5
C27 C29 H29C 109.5
H29A C29 H29C 109.5
H29B C29 H29C 109.5
F1 C30 F2 107.7(6)
F1 C30 F3 109.3(6)
F2 C30 F3 107.6(6)
F1 C30 S3 110.0(5)
F2 C30 S3 112.3(4)
F3 C30 S3 109.9(5)
O6B S4 O7 125.9(13)
O6B S4 O5 115.1(13)
O7 S4 O5 112.8(3)
O7 S4 O6A 105.4(9)
O5 S4 O6A 117.4(8)
O6B S4 C31B 73.5(18)
O7 S4 C31B 121.3(9)
O5 S4 C31B 99.4(15)
O7 S4 C31A 101.8(5)
O5 S4 C31A 105.9(4)
O6A S4 C31A 112.6(11)
F6A C31A F4A 109.8(12)
F6A C31A F5A 114.8(11)
F4A C31A F5A 108.7(11)
F6A C31A S4 110.1(8)
F4A C31A S4 111.4(9)
F5A C31A S4 101.9(9)
F5B C31B F4B 96(2)
F5B C31B S4 143(3)
F4B C31B S4 113(3)
F5B C31B O6B 168(2)
F4B C31B O6B 83(3)
S4 C31B O6B 45.8(11)
F5B C31B F6B 78.4(17)
F4B C31B F6B 59.2(17)
S4 C31B F6B 97.8(15)
O6B C31B F6B 111(2)
C31B F4B F6B 77.6(14)
F4B F6B C31B 43.2(15)
S4 O6B C31B 60.8(14)

loop_
_geom_bond_atom_site_label_1
_geom_bond_atom_site_label_2
_geom_bond_distance
Ir1 C1 1.960(4)
Ir1 O1 2.097(3)
Ir1 O2 2.194(3)
Ir1 Cl1 2.3200(12)
Ir1 P1 2.3640(13)
Ir1 P2 2.3648(12)
S1 C9 1.728(6)
S1 C2 1.751(4)
S2 C17 1.735(5)
S2 C10 1.749(4)
S3 O3 1.423(4)
S3 O4 1.435(4)
S3 O2 1.459(3)
S3 C30 1.823(6)
P1 C3 1.813(5)
P1 C21 1.843(6)
P1 C18 1.879(6)
P2 C11 1.821(4)
P2 C27 1.853(5)
P2 C24 1.857(5)
F1 C30 1.310(7)
F2 C30 1.315(8)
F3 C30 1.331(8)
O1 H1 0.9040
O1 H2 0.8441
C1 C2 1.439(7)
C1 C10 1.442(7)
C2 C3 1.385(7)
C3 C4 1.423(7)
C4 C5 1.397(9)
C4 C9 1.413(7)
C5 C6 1.371(9)
C5 H5B 0.9500
C6 C7 1.408(10)
C6 H6B 0.9500
C7 C8 1.372(9)
C7 H7B 0.9500
C8 C9 1.395(7)
C8 H8A 0.9500
C10 C11 1.374(7)
C11 C12 1.424(7)
C12 C13 1.398(7)
C12 C17 1.418(6)
C13 C14 1.368(8)
C13 H13A 0.9500
C14 C15 1.402(8)
C14 H14A 0.9500
C15 C16 1.370(8)
C15 H15A 0.9500
C16 C17 1.397(7)
C16 H16A 0.9500
C18 C19 1.504(9)
C18 C20 1.542(8)
C18 H18A 1.0000
C19 H19A 0.9800
C19 H19B 0.9800
C19 H19C 0.9800
C20 H20A 0.9800
C20 H20B 0.9800
C20 H20C 0.9800
C21 C22 1.533(9)
C21 C23 1.533(9)
C21 H21A 1.0000
C22 H22A 0.9800
C22 H22B 0.9800
C22 H22C 0.9800
C23 H23A 0.9800
C23 H23B 0.9800
C23 H23C 0.9800
C24 C25 1.521(8)
C24 C26 1.541(7)
C24 H24A 1.0000
C25 H25A 0.9800
C25 H25B 0.9800
C25 H25C 0.9800
C26 H26A 0.9800
C26 H26B 0.9800
C26 H26C 0.9800
C27 C29 1.520(7)
C27 C28 1.537(7)
C27 H27A 1.0000
C28 H28A 0.9800
C28 H28B 0.9800
C28 H28C 0.9800
C29 H29A 0.9800
C29 H29B 0.9800
C29 H29C 0.9800
S4 O6B 1.36(2)
S4 O7 1.422(5)
S4 O5 1.446(4)
S4 O6A 1.464(16)
S4 C31B 1.66(2)
S4 C31A 1.773(15)
C31A F6A 1.342(12)
C31A F4A 1.357(12)
C31A F5A 1.426(12)
C31B F5B 1.32(3)
C31B F4B 1.32(5)
C31B O6B 1.82(4)
C31B F6B 1.89(3)
F4B F6B 1.66(3)

loop_
_geom_torsion_atom_site_label_1
_geom_torsion_atom_site_label_2
_geom_torsion_atom_site_label_3
_geom_torsion_atom_site_label_4
_geom_torsion
O3 S3 O2 Ir1 18.2(5)
O4 S3 O2 Ir1 -118.1(4)
C30 S3 O2 Ir1 132.4(5)
C10 C1 C2 C3 177.8(4)
Ir1 C1 C2 C3 -2.7(6)
C10 C1 C2 S1 -2.1(6)
Ir1 C1 C2 S1 177.4(2)
C9 S1 C2 C3 0.9(4)
C9 S1 C2 C1 -179.2(4)
C1 C2 C3 C4 178.6(4)
S1 C2 C3 C4 -1.4(6)
C1 C2 C3 P1 -3.6(6)
S1 C2 C3 P1 176.4(2)
C21 P1 C3 C2 137.1(4)
C18 P1 C3 C2 -109.6(4)
Ir1 P1 C3 C2 6.5(4)
C21 P1 C3 C4 -45.6(6)
C18 P1 C3 C4 67.6(6)
Ir1 P1 C3 C4 -176.3(5)
C2 C3 C4 C5 -177.2(7)
P1 C3 C4 C5 5.6(10)
C2 C3 C4 C9 1.4(7)
P1 C3 C4 C9 -175.8(4)
C9 C4 C5 C6 0.7(11)
C3 C4 C5 C6 179.2(7)
C4 C5 C6 C7 0.5(14)
C5 C6 C7 C8 -2.2(14)
C6 C7 C8 C9 2.6(11)
C7 C8 C9 C4 -1.5(9)
C7 C8 C9 S1 -179.4(5)
C5 C4 C9 C8 -0.1(9)
C3 C4 C9 C8 -178.9(5)
C5 C4 C9 S1 178.1(5)
C3 C4 C9 S1 -0.7(6)
C2 S1 C9 C8 178.1(5)
C2 S1 C9 C4 -0.1(4)
C2 C1 C10 C11 177.2(4)
Ir1 C1 C10 C11 -2.2(6)
C2 C1 C10 S2 -2.0(6)
Ir1 C1 C10 S2 178.5(2)
C17 S2 C10 C11 0.3(4)
C17 S2 C10 C1 179.6(4)
C1 C10 C11 C12 -179.3(4)
S2 C10 C11 C12 0.0(5)
C1 C10 C11 P2 -1.2(6)
S2 C10 C11 P2 178.1(2)
C27 P2 C11 C10 -124.4(4)
C24 P2 C11 C10 121.7(4)
Ir1 P2 C11 C10 3.2(3)
C27 P2 C11 C12 53.3(5)
C24 P2 C11 C12 -60.6(5)
Ir1 P2 C11 C12 -179.1(4)
C10 C11 C12 C13 179.0(5)
P2 C11 C12 C13 1.3(9)
C10 C11 C12 C17 -0.5(6)
P2 C11 C12 C17 -178.2(4)
C17 C12 C13 C14 -1.6(8)
C11 C12 C13 C14 179.0(5)
C12 C13 C14 C15 1.2(10)
C13 C14 C15 C16 -0.1(10)
C14 C15 C16 C17 -0.6(9)
C15 C16 C17 C12 0.2(8)
C15 C16 C17 S2 179.9(4)
C13 C12 C17 C16 0.9(8)
C11 C12 C17 C16 -179.5(4)
C13 C12 C17 S2 -178.9(4)
C11 C12 C17 S2 0.7(5)
C10 S2 C17 C16 179.6(5)
C10 S2 C17 C12 -0.6(4)
C3 P1 C18 C19 -50.0(5)
C21 P1 C18 C19 65.5(5)
Ir1 P1 C18 C19 -155.7(4)
C3 P1 C18 C20 -177.5(4)
C21 P1 C18 C20 -62.0(5)
Ir1 P1 C18 C20 76.8(4)
C3 P1 C21 C22 -34.4(6)
C18 P1 C21 C22 -146.8(5)
Ir1 P1 C21 C22 80.5(6)
C3 P1 C21 C23 -156.3(5)
C18 P1 C21 C23 91.3(6)
Ir1 P1 C21 C23 -41.4(6)
C11 P2 C24 C25 -22.9(4)
C27 P2 C24 C25 -134.5(4)
Ir1 P2 C24 C25 84.7(4)
C11 P2 C24 C26 104.3(4)
C27 P2 C24 C26 -7.3(5)
Ir1 P2 C24 C26 -148.1(4)
C11 P2 C27 C29 163.9(4)
C24 P2 C27 C29 -82.0(5)
Ir1 P2 C27 C29 54.2(5)
C11 P2 C27 C28 38.3(5)
C24 P2 C27 C28 152.5(4)
Ir1 P2 C27 C28 -71.4(5)
O3 S3 C30 F1 -58.7(6)
O4 S3 C30 F1 64.1(6)
O2 S3 C30 F1 -179.6(5)
O3 S3 C30 F2 -178.6(4)
O4 S3 C30 F2 -55.8(5)
O2 S3 C30 F2 60.5(5)
O3 S3 C30 F3 61.7(6)
O4 S3 C30 F3 -175.5(5)
O2 S3 C30 F3 -59.2(6)
O6B S4 C31A F6A -176.2(15)
O7 S4 C31A F6A 57.4(8)
O5 S4 C31A F6A -60.6(8)
O6A S4 C31A F6A 169.8(10)
C31B S4 C31A F6A -134(5)
O6B S4 C31A F4A 61.7(16)
O7 S4 C31A F4A -64.6(11)
O5 S4 C31A F4A 177.3(9)
O6A S4 C31A F4A 47.8(14)
C31B S4 C31A F4A 104(5)
O6B S4 C31A F5A -54.0(15)
O7 S4 C31A F5A 179.7(7)
O5 S4 C31A F5A 61.6(8)
O6A S4 C31A F5A -67.9(11)
C31B S4 C31A F5A -12(5)
O6B S4 C31B F5B -167(5)
O7 S4 C31B F5B 70(5)
O5 S4 C31B F5B -54(4)
O6A S4 C31B F5B -174(4)
C31A S4 C31B F5B 57(4)
O6B S4 C31B F4B 52(2)
O7 S4 C31B F4B -70(2)
O5 S4 C31B F4B 165.5(19)
O6A S4 C31B F4B 45(2)
C31A S4 C31B F4B -84(5)
O7 S4 C31B O6B -122.4(15)
O5 S4 C31B O6B 113.6(14)
O6A S4 C31B O6B -7(2)
C31A S4 C31B O6B -135(5)
O6B S4 C31B F6B 112(2)
O7 S4 C31B F6B -11(3)
O5 S4 C31B F6B -134.7(17)
O6A S4 C31B F6B 104.9(18)
C31A S4 C31B F6B -24(3)
F5B C31B F4B F6B -73(2)
S4 C31B F4B F6B 85.1(19)
O6B C31B F4B F6B 119.8(18)
F5B C31B F6B F4B 104(2)
S4 C31B F6B F4B -113(3)
O6B C31B F6B F4B -67(3)
O7 S4 O6B C31B 117.1(16)
O5 S4 O6B C31B -92.8(15)
O6A S4 O6B C31B 166(4)
C31A S4 O6B C31B 13.9(14)
F5B C31B O6B S4 142(15)
F4B C31B O6B S4 -133(2)
F6B C31B O6B S4 -80.3(18)

loop_
_platon_squeeze_void_nr
_platon_squeeze_void_average_x
_platon_squeeze_void_average_y
_platon_squeeze_void_average_z
_platon_squeeze_void_volume
_platon_squeeze_void_count_electrons
_platon_squeeze_void_content
1 0.000 0.500 -0.009 1293 341 ' '
2 0.500 1.000 0.068 1293 341 ' '
